data_4033633
loop_
_publ_author_name
'Kamei, Toshiyuki'
'Nishino, Soshi'
'Yagi, Akiko'
'Segawa, Yasutomo'
'Shimada, Toyoshi'

_publ_section_title
;
 Ni-Catalyzed \a-Selective C-H Borylations of Naphthalene-Based Aromatic
 Compounds.
;
_journal_issue 21
_journal_name_full 'The Journal of organic chemistry'
_journal_page_first 14354
_journal_page_last 14359
_journal_paper_doi 10.1021/acs.joc.9b02333
_journal_volume 84
_journal_year 2019
_chemical_formula_sum 'C42 H52 B2 Cl2 O6'
_chemical_formula_weight 745.35
_space_group_crystal_system monoclinic
_space_group_IT_number 15
_space_group_name_Hall '-C 2yc'
_space_group_name_H-M_alt 'C 1 2/c 1'
_symmetry_space_group_name_Hall '-C 2yc'
_symmetry_space_group_name_H-M 'C 1 2/c 1'
_atom_sites_solution_hydrogens geom
_audit_creation_method SHELXL-2016/6
_cell_angle_alpha 90
_cell_angle_beta 113.366(4)
_cell_angle_gamma 90
_cell_formula_units_Z 4
_cell_length_a 16.1154(5)
_cell_length_b 12.2973(3)
_cell_length_c 21.8677(6)
_cell_measurement_reflns_used 11814
_cell_measurement_temperature 123(2)
_cell_measurement_theta_max 30.4610
_cell_measurement_theta_min 2.1420
_cell_volume 3978.2(2)
_computing_cell_refinement 'CrysAlisPro 1.171.38.41 (Rigaku OD, 2015)'
_computing_data_collection 'CrysAlisPro 1.171.38.41 (Rigaku OD, 2015)'
_computing_data_reduction 'CrysAlisPro 1.171.38.41 (Rigaku OD, 2015)'
_computing_molecular_graphics 'Yadokari-XG 2009 (Wakita Nemoto et al., 2009)'
_computing_publication_material 'Yadokari-XG 2009 (Wakita,Nemoto et al., 2009)'
_computing_structure_refinement 'SHELXL-2016/6 (Sheldrick, 2016)'
_computing_structure_solution SIR-97
_diffrn_ambient_temperature 123(2)
_diffrn_measured_fraction_theta_full 1.000
_diffrn_measured_fraction_theta_max 1.000
_diffrn_measurement_device_type 'dtrek-CrysAlisPro-abstract goniometer imported rigaku-d*trek images'
_diffrn_measurement_method '\w scans'
_diffrn_radiation_monochromator graphite
_diffrn_radiation_type MoK\a
_diffrn_radiation_wavelength 0.71073
_diffrn_reflns_av_R_equivalents 0.0235
_diffrn_reflns_av_unetI/netI 0.0162
_diffrn_reflns_Laue_measured_fraction_full 1.000
_diffrn_reflns_Laue_measured_fraction_max 1.000
_diffrn_reflns_limit_h_max 19
_diffrn_reflns_limit_h_min -19
_diffrn_reflns_limit_k_max 14
_diffrn_reflns_limit_k_min -14
_diffrn_reflns_limit_l_max 25
_diffrn_reflns_limit_l_min -25
_diffrn_reflns_number 20892
_diffrn_reflns_point_group_measured_fraction_full 1.000
_diffrn_reflns_point_group_measured_fraction_max 1.000
_diffrn_reflns_theta_full 24.994
_diffrn_reflns_theta_max 24.994
_diffrn_reflns_theta_min 2.135
_diffrn_source 'fine-focus sealed X-ray tube'
_exptl_absorpt_coefficient_mu 0.209
_exptl_absorpt_correction_T_max 1.00000
_exptl_absorpt_correction_T_min 0.84912
_exptl_absorpt_correction_type multi-scan
_exptl_absorpt_process_details
;
CrysAlisPro 1.171.38.41 (Rigaku Oxford Diffraction, 2015)
Empirical absorption correction using spherical harmonics,
 implemented in SCALE3 ABSPACK scaling algorithm.
;
_exptl_crystal_colour Yellow
_exptl_crystal_density_diffrn 1.244
_exptl_crystal_description Block
_exptl_crystal_F_000 1584
_exptl_crystal_size_max 0.200
_exptl_crystal_size_mid 0.200
_exptl_crystal_size_min 0.100
_refine_diff_density_max 0.715
_refine_diff_density_min -0.887
_refine_diff_density_rms 0.057
_refine_ls_extinction_method none
_refine_ls_goodness_of_fit_ref 1.056
_refine_ls_hydrogen_treatment constr
_refine_ls_matrix_type full
_refine_ls_number_parameters 276
_refine_ls_number_reflns 3486
_refine_ls_number_restraints 0
_refine_ls_restrained_S_all 1.056
_refine_ls_R_factor_all 0.0570
_refine_ls_R_factor_gt 0.0512
_refine_ls_shift/su_max 0.000
_refine_ls_shift/su_mean 0.000
_refine_ls_structure_factor_coef Fsqd
_refine_ls_weighting_details 'w=1/[\s^2^(Fo^2^)+(0.0684P)^2^+9.0562P] where P=(Fo^2^+2Fc^2^)/3'
_refine_ls_weighting_scheme calc
_refine_ls_wR_factor_gt 0.1383
_refine_ls_wR_factor_ref 0.1431
_reflns_Friedel_coverage 0.000
_reflns_number_gt 3075
_reflns_number_total 3486
_reflns_threshold_expression 'I > 2\s(I)'
_cod_data_source_file jo9b02333_si_001.cif
_cod_data_source_block 2b
_cod_depositor_comments 'Adding full bibliography for 4033633.cif.'
_cod_database_code 4033633
_shelx_shelxl_version_number 2016/6
_shelx_space_group_comment
;
The symmetry employed for this shelxl refinement is uniquely defined
by the following loop, which should always be used as a source of
symmetry information in preference to the above space-group names.
They are only intended as comments.
;
_shelx_estimated_absorpt_t_min 0.959
_shelx_estimated_absorpt_t_max 0.979

loop_
_space_group_symop_operation_xyz
'x, y, z'
'-x, y, -z+1/2'
'x+1/2, y+1/2, z'
'-x+1/2, y+1/2, -z+1/2'
'-x, -y, -z'
'x, -y, z-1/2'
'-x+1/2, -y+1/2, -z'
'x+1/2, -y+1/2, z-1/2'

loop_
_atom_site_label
_atom_site_type_symbol
_atom_site_fract_x
_atom_site_fract_y
_atom_site_fract_z
_atom_site_U_iso_or_equiv
_atom_site_adp_type
_atom_site_occupancy
_atom_site_site_symmetry_order
_atom_site_calc_flag
_atom_site_refinement_flags_posn
_atom_site_refinement_flags_adp
_atom_site_refinement_flags_occupancy
_atom_site_disorder_assembly
_atom_site_disorder_group
O3 O 0.70244(10) 0.20291(11) 0.37834(6) 0.0198(3) Uani 1 1 d . . . . .
C2 C 0.74603(13) 0.30339(16) 0.38826(9) 0.0173(4) Uani 1 1 d . . . . .
C3 C 0.77937(12) 0.35517(16) 0.45109(9) 0.0158(4) Uani 1 1 d . . . . .
C4 C 0.77124(12) 0.30201(15) 0.50552(9) 0.0157(4) Uani 1 1 d . . . . .
C5 C 0.80497(13) 0.34887(16) 0.56757(9) 0.0172(4) Uani 1 1 d . . . . .
C6 C 0.84578(13) 0.45094(16) 0.57668(10) 0.0189(4) Uani 1 1 d . . . . .
H3 H 0.868220 0.483034 0.619726 0.023 Uiso 1 1 calc R U . . .
C7 C 0.85441(13) 0.50684(16) 0.52428(10) 0.0179(4) Uani 1 1 d . . . . .
C8 C 0.82269(12) 0.45728(15) 0.45917(10) 0.0170(4) Uani 1 1 d . . . . .
C9 C 0.83364(13) 0.50279(16) 0.40331(10) 0.0195(4) Uani 1 1 d . . . . .
H4 H 0.863393 0.570858 0.407907 0.023 Uiso 1 1 calc R U . . .
C10 C 0.80222(13) 0.45082(16) 0.34245(10) 0.0202(4) Uani 1 1 d . . . . .
C11 C 0.75675(13) 0.34978(17) 0.33508(10) 0.0199(4) Uani 1 1 d . . . . .
H5 H 0.733703 0.314271 0.293054 0.024 Uiso 1 1 calc R U . . .
B1 B 0.89163(15) 0.62557(19) 0.53919(11) 0.0199(5) Uani 1 1 d . . . . .
O1 O 0.88283(10) 0.70246(11) 0.49200(7) 0.0230(3) Uani 1 1 d . . . . .
C12 C 0.93492(14) 0.79739(16) 0.52707(11) 0.0233(5) Uani 1 1 d . . . . .
C13 C 0.93763(14) 0.78222(16) 0.59843(11) 0.0232(5) Uani 1 1 d . . . . .
O2 O 0.93202(10) 0.66382(11) 0.60302(7) 0.0229(3) Uani 1 1 d . . . . .
C14 C 0.88721(16) 0.89938(18) 0.49103(12) 0.0336(6) Uani 1 1 d . . . . .
H6 H 0.889982 0.902767 0.447105 0.050 Uiso 1 1 calc R U . . .
H7 H 0.916967 0.963555 0.517071 0.050 Uiso 1 1 calc R U . . .
H8 H 0.823893 0.897658 0.485654 0.050 Uiso 1 1 calc R U . . .
C15 C 1.02746(16) 0.78602(19) 0.52424(13) 0.0330(5) Uani 1 1 d . . . . .
H9 H 1.056932 0.719766 0.547775 0.050 Uiso 1 1 calc R U . . .
H10 H 1.064699 0.849312 0.545465 0.050 Uiso 1 1 calc R U . . .
H11 H 1.020283 0.781671 0.477657 0.050 Uiso 1 1 calc R U . . .
C16 C 1.02439(16) 0.82121(19) 0.65387(12) 0.0330(5) Uani 1 1 d . . . . .
H12 H 1.021390 0.807520 0.697089 0.050 Uiso 1 1 calc R U . . .
H13 H 1.031792 0.899342 0.648750 0.050 Uiso 1 1 calc R U . . .
H14 H 1.075946 0.781919 0.651502 0.050 Uiso 1 1 calc R U . . .
C17 C 0.85622(16) 0.82879(19) 0.60763(12) 0.0328(5) Uani 1 1 d . . . . .
H15 H 0.800759 0.803632 0.571406 0.049 Uiso 1 1 calc R U . . .
H16 H 0.858701 0.908390 0.607015 0.049 Uiso 1 1 calc R U . . .
H17 H 0.856584 0.804446 0.650406 0.049 Uiso 1 1 calc R U . . .
C18 C 0.81464(15) 0.49995(18) 0.28207(10) 0.0242(5) Uani 1 1 d . . . . .
C19 C 0.8733(2) 0.6056(3) 0.30051(16) 0.0380(10) Uani 0.742(5) 1 d . . P A 1
H18 H 0.932788 0.589115 0.335232 0.057 Uiso 0.742(5) 1 calc R U P A 1
H19 H 0.880526 0.633383 0.260915 0.057 Uiso 0.742(5) 1 calc R U P A 1
H20 H 0.843208 0.660700 0.316958 0.057 Uiso 0.742(5) 1 calc R U P A 1
C20 C 0.8661(2) 0.4186(3) 0.25667(16) 0.0375(9) Uani 0.742(5) 1 d . . P A 1
H21 H 0.924697 0.402022 0.292504 0.056 Uiso 0.742(5) 1 calc R U P A 1
H22 H 0.830747 0.351523 0.242470 0.056 Uiso 0.742(5) 1 calc R U P A 1
H23 H 0.875627 0.450291 0.218859 0.056 Uiso 0.742(5) 1 calc R U P A 1
C21 C 0.7244(2) 0.5280(3) 0.22906(16) 0.0362(9) Uani 0.742(5) 1 d . . P A 1
H24 H 0.732699 0.559270 0.190652 0.054 Uiso 0.742(5) 1 calc R U P A 1
H25 H 0.687454 0.462043 0.215235 0.054 Uiso 0.742(5) 1 calc R U P A 1
H26 H 0.693981 0.580932 0.246576 0.054 Uiso 0.742(5) 1 calc R U P A 1
C22 C 0.7532(8) 0.6046(9) 0.2632(5) 0.042(3) Uani 0.258(5) 1 d . . P A 2
H27 H 0.690811 0.584374 0.254954 0.062 Uiso 0.258(5) 1 calc R U P A 2
H28 H 0.775493 0.656962 0.299890 0.062 Uiso 0.258(5) 1 calc R U P A 2
H29 H 0.754930 0.637464 0.222873 0.062 Uiso 0.258(5) 1 calc R U P A 2
C23 C 0.9056(6) 0.5218(8) 0.2947(4) 0.029(2) Uani 0.258(5) 1 d . . P A 2
H30 H 0.909757 0.552905 0.254739 0.043 Uiso 0.258(5) 1 calc R U P A 2
H31 H 0.930091 0.573625 0.331609 0.043 Uiso 0.258(5) 1 calc R U P A 2
H32 H 0.940512 0.454105 0.306574 0.043 Uiso 0.258(5) 1 calc R U P A 2
C24 C 0.7711(8) 0.4239(9) 0.2175(5) 0.047(3) Uani 0.258(5) 1 d . . P A 2
H33 H 0.707741 0.409076 0.209070 0.071 Uiso 0.258(5) 1 calc R U P A 2
H34 H 0.774431 0.460926 0.178863 0.071 Uiso 0.258(5) 1 calc R U P A 2
H35 H 0.804541 0.355194 0.225154 0.071 Uiso 0.258(5) 1 calc R U P A 2
Cl1 Cl 0.50892(6) 0.36464(7) 0.35006(4) 0.0595(3) Uani 1 1 d . . . . .
C25 C 0.5035(6) 0.3211(5) 0.2731(3) 0.069(3) Uani 0.5 1 d . . P B -1
H36 H 0.559767 0.281880 0.278907 0.083 Uiso 0.5 1 calc R U P B -1
H37 H 0.452186 0.270221 0.253132 0.083 Uiso 0.5 1 calc R U P B -1
C26 C 0.4915(4) 0.4165(4) 0.2271(2) 0.0389(12) Uani 0.5 1 d . . P B -1
H38 H 0.541554 0.469037 0.247139 0.047 Uiso 0.5 1 calc R U P B -1
H39 H 0.433761 0.454162 0.219047 0.047 Uiso 0.5 1 calc R U P B -1

loop_
_atom_site_aniso_label
_atom_site_aniso_U_11
_atom_site_aniso_U_22
_atom_site_aniso_U_33
_atom_site_aniso_U_23
_atom_site_aniso_U_13
_atom_site_aniso_U_12
O3 0.0288(8) 0.0189(7) 0.0134(7) -0.0018(5) 0.0104(6) -0.0064(6)
C2 0.0178(9) 0.0170(10) 0.0172(10) -0.0001(8) 0.0072(8) 0.0002(7)
C3 0.0156(9) 0.0173(9) 0.0155(9) 0.0010(7) 0.0073(8) 0.0027(7)
C4 0.0159(9) 0.0160(9) 0.0169(10) -0.0003(7) 0.0081(8) 0.0017(7)
C5 0.0185(10) 0.0195(10) 0.0153(9) 0.0014(7) 0.0084(8) 0.0014(8)
C6 0.0207(10) 0.0187(10) 0.0174(10) -0.0038(8) 0.0075(8) -0.0012(8)
C7 0.0165(9) 0.0175(10) 0.0195(10) -0.0007(8) 0.0067(8) 0.0007(8)
C8 0.0149(9) 0.0164(9) 0.0198(10) 0.0021(8) 0.0070(8) 0.0030(7)
C9 0.0208(10) 0.0171(10) 0.0220(10) 0.0043(8) 0.0100(8) 0.0018(8)
C10 0.0189(10) 0.0224(10) 0.0206(10) 0.0064(8) 0.0091(8) 0.0049(8)
C11 0.0211(10) 0.0244(10) 0.0146(9) 0.0008(8) 0.0074(8) 0.0013(8)
B1 0.0169(11) 0.0196(12) 0.0230(12) -0.0002(9) 0.0079(9) 0.0006(9)
O1 0.0258(8) 0.0165(7) 0.0233(7) -0.0003(6) 0.0062(6) -0.0045(6)
C12 0.0201(10) 0.0153(10) 0.0315(11) -0.0007(8) 0.0070(9) -0.0034(8)
C13 0.0214(10) 0.0148(10) 0.0297(11) -0.0028(8) 0.0062(9) -0.0022(8)
O2 0.0262(8) 0.0158(7) 0.0231(8) -0.0021(6) 0.0060(6) -0.0026(6)
C14 0.0346(13) 0.0191(11) 0.0412(13) 0.0063(10) 0.0087(11) 0.0007(9)
C15 0.0280(12) 0.0284(12) 0.0468(14) 0.0032(10) 0.0193(11) -0.0034(9)
C16 0.0292(12) 0.0248(11) 0.0361(13) -0.0065(10) 0.0034(10) -0.0043(9)
C17 0.0302(12) 0.0281(12) 0.0414(14) -0.0071(10) 0.0156(11) 0.0001(10)
C18 0.0281(11) 0.0264(11) 0.0195(10) 0.0080(9) 0.0109(9) 0.0018(9)
C19 0.046(2) 0.039(2) 0.0294(17) 0.0110(15) 0.0150(15) -0.0153(17)
C20 0.049(2) 0.043(2) 0.0316(18) 0.0138(15) 0.0274(16) 0.0079(16)
C21 0.0296(17) 0.049(2) 0.0262(17) 0.0178(16) 0.0074(13) 0.0006(15)
C22 0.055(6) 0.045(7) 0.036(6) 0.031(5) 0.029(5) 0.028(5)
C23 0.029(5) 0.040(6) 0.022(4) 0.009(4) 0.015(4) -0.006(4)
C24 0.075(8) 0.051(7) 0.024(5) -0.009(4) 0.028(5) -0.034(6)
Cl1 0.0710(5) 0.0622(5) 0.0538(5) 0.0127(4) 0.0340(4) 0.0210(4)
C25 0.028(3) 0.044(3) 0.107(7) 0.035(3) -0.002(5) 0.004(3)
C26 0.050(3) 0.033(3) 0.041(3) 0.0015(19) 0.025(3) 0.001(2)

loop_
_atom_type_symbol
_atom_type_description
_atom_type_scat_dispersion_real
_atom_type_scat_dispersion_imag
_atom_type_scat_source
C C 0.0033 0.0016 'International Tables Vol C Tables 4.2.6.8 and 6.1.1.4'
H H 0.0000 0.0000 'International Tables Vol C Tables 4.2.6.8 and 6.1.1.4'
B B 0.0013 0.0007 'International Tables Vol C Tables 4.2.6.8 and 6.1.1.4'
O O 0.0106 0.0060 'International Tables Vol C Tables 4.2.6.8 and 6.1.1.4'
Cl Cl 0.1484 0.1585 'International Tables Vol C Tables 4.2.6.8 and 6.1.1.4'

loop_
_geom_angle_atom_site_label_1
_geom_angle_atom_site_label_2
_geom_angle_atom_site_label_3
_geom_angle
_geom_angle_site_symmetry_1
_geom_angle_site_symmetry_3
C5 O3 C2 118.78(15) 7_656 .
C11 C2 O3 117.59(17) . .
C11 C2 C3 120.78(18) . .
O3 C2 C3 121.62(17) . .
C4 C3 C2 119.04(18) . .
C4 C3 C8 120.89(17) . .
C2 C3 C8 120.03(17) . .
C5 C4 C3 120.49(18) . .
C5 C4 C4 121.3(2) . 7_656
C3 C4 C4 118.2(2) . 7_656
C4 C5 O3 121.01(18) . 7_656
C4 C5 C6 119.91(18) . .
O3 C5 C6 119.07(17) 7_656 .
C7 C6 C5 121.55(18) . .
C6 C7 C8 119.51(18) . .
C6 C7 B1 116.46(17) . .
C8 C7 B1 123.83(18) . .
C3 C8 C9 117.86(18) . .
C3 C8 C7 117.56(17) . .
C9 C8 C7 124.56(18) . .
C10 C9 C8 121.70(18) . .
C9 C10 C11 119.39(18) . .
C9 C10 C18 121.63(18) . .
C11 C10 C18 118.98(18) . .
C2 C11 C10 120.19(18) . .
O1 B1 O2 113.44(18) . .
O1 B1 C7 124.97(19) . .
O2 B1 C7 121.46(18) . .
B1 O1 C12 106.87(16) . .
O1 C12 C14 108.64(17) . .
O1 C12 C15 105.82(17) . .
C14 C12 C15 110.93(18) . .
O1 C12 C13 102.24(15) . .
C14 C12 C13 115.27(18) . .
C15 C12 C13 113.05(18) . .
O2 C13 C17 106.63(17) . .
O2 C13 C16 108.74(17) . .
C17 C13 C16 110.23(18) . .
O2 C13 C12 102.13(15) . .
C17 C13 C12 113.98(18) . .
C16 C13 C12 114.42(18) . .
B1 O2 C13 106.80(16) . .
C23 C18 C10 112.8(4) . .
C21 C18 C10 109.8(2) . .
C21 C18 C20 111.6(2) . .
C10 C18 C20 109.12(19) . .
C21 C18 C19 108.1(2) . .
C10 C18 C19 112.14(19) . .
C20 C18 C19 106.1(2) . .
C23 C18 C22 113.2(6) . .
C10 C18 C22 105.3(4) . .
C23 C18 C24 110.0(6) . .
C10 C18 C24 111.5(4) . .
C22 C18 C24 103.6(7) . .
C26 C25 Cl1 110.6(4) . .
C25 C26 Cl1 107.5(4) . 2_655

loop_
_geom_bond_atom_site_label_1
_geom_bond_atom_site_label_2
_geom_bond_distance
_geom_bond_site_symmetry_2
O3 C5 1.390(2) 7_656
O3 C2 1.395(2) .
C2 C11 1.366(3) .
C2 C3 1.413(3) .
C3 C4 1.409(3) .
C3 C8 1.413(3) .
C4 C5 1.373(3) .
C4 C4 1.425(4) 7_656
C5 C6 1.394(3) .
C6 C7 1.390(3) .
C7 C8 1.443(3) .
C7 B1 1.563(3) .
C8 C9 1.417(3) .
C9 C10 1.379(3) .
C10 C11 1.419(3) .
C10 C18 1.536(3) .
B1 O1 1.365(3) .
B1 O2 1.368(3) .
O1 C12 1.465(2) .
C12 C14 1.518(3) .
C12 C15 1.523(3) .
C12 C13 1.555(3) .
C13 O2 1.465(2) .
C13 C17 1.516(3) .
C13 C16 1.520(3) .
C18 C23 1.406(9) .
C18 C21 1.497(4) .
C18 C20 1.537(4) .
C18 C19 1.563(4) .
C18 C22 1.576(9) .
C18 C24 1.605(9) .
Cl1 C25 1.735(8) .
C25 C26 1.507(7) .

loop_
_geom_torsion_atom_site_label_1
_geom_torsion_atom_site_label_2
_geom_torsion_atom_site_label_3
_geom_torsion_atom_site_label_4
_geom_torsion
_geom_torsion_site_symmetry_1
_geom_torsion_site_symmetry_4
C5 O3 C2 C11 176.51(17) 7_656 .
C5 O3 C2 C3 -2.5(3) 7_656 .
C11 C2 C3 C4 -176.64(18) . .
O3 C2 C3 C4 2.4(3) . .
C11 C2 C3 C8 1.4(3) . .
O3 C2 C3 C8 -179.61(16) . .
C2 C3 C4 C5 178.36(17) . .
C8 C3 C4 C5 0.3(3) . .
C2 C3 C4 C4 -0.5(3) . 7_656
C8 C3 C4 C4 -178.5(2) . 7_656
C3 C4 C5 O3 -179.83(16) . 7_656
C4 C4 C5 O3 -1.0(3) 7_656 7_656
C3 C4 C5 C6 1.5(3) . .
C4 C4 C5 C6 -179.7(2) 7_656 .
C4 C5 C6 C7 -0.8(3) . .
O3 C5 C6 C7 -179.51(17) 7_656 .
C5 C6 C7 C8 -1.7(3) . .
C5 C6 C7 B1 173.46(18) . .
C4 C3 C8 C9 175.99(17) . .
C2 C3 C8 C9 -2.0(3) . .
C4 C3 C8 C7 -2.7(3) . .
C2 C3 C8 C7 179.29(17) . .
C6 C7 C8 C3 3.4(3) . .
B1 C7 C8 C3 -171.41(17) . .
C6 C7 C8 C9 -175.26(18) . .
B1 C7 C8 C9 10.0(3) . .
C3 C8 C9 C10 0.9(3) . .
C7 C8 C9 C10 179.55(18) . .
C8 C9 C10 C11 0.8(3) . .
C8 C9 C10 C18 -179.64(18) . .
O3 C2 C11 C10 -178.69(17) . .
C3 C2 C11 C10 0.4(3) . .
C9 C10 C11 C2 -1.4(3) . .
C18 C10 C11 C2 178.96(18) . .
C6 C7 B1 O1 -161.65(19) . .
C8 C7 B1 O1 13.3(3) . .
C6 C7 B1 O2 14.0(3) . .
C8 C7 B1 O2 -171.09(18) . .
O2 B1 O1 C12 9.7(2) . .
C7 B1 O1 C12 -174.38(19) . .
B1 O1 C12 C14 -145.96(19) . .
B1 O1 C12 C15 94.9(2) . .
B1 O1 C12 C13 -23.7(2) . .
O1 C12 C13 O2 28.57(18) . .
C14 C12 C13 O2 146.22(17) . .
C15 C12 C13 O2 -84.73(19) . .
O1 C12 C13 C17 -86.0(2) . .
C14 C12 C13 C17 31.6(2) . .
C15 C12 C13 C17 160.69(18) . .
O1 C12 C13 C16 145.85(17) . .
C14 C12 C13 C16 -96.5(2) . .
C15 C12 C13 C16 32.6(2) . .
O1 B1 O2 C13 10.1(2) . .
C7 B1 O2 C13 -166.04(18) . .
C17 C13 O2 B1 95.99(19) . .
C16 C13 O2 B1 -145.17(18) . .
C12 C13 O2 B1 -23.9(2) . .
C9 C10 C18 C23 56.2(5) . .
C11 C10 C18 C23 -124.2(5) . .
C9 C10 C18 C21 -114.7(3) . .
C11 C10 C18 C21 64.9(3) . .
C9 C10 C18 C20 122.7(2) . .
C11 C10 C18 C20 -57.7(3) . .
C9 C10 C18 C19 5.4(3) . .
C11 C10 C18 C19 -175.0(2) . .
C9 C10 C18 C22 -67.7(6) . .
C11 C10 C18 C22 111.9(6) . .
C9 C10 C18 C24 -179.4(5) . .
C11 C10 C18 C24 0.2(6) . .
Cl1 C25 C26 Cl1 177.7(4) . 2_655
